data_7009819
loop_
_publ_author_name
'Ellis, Dianne D.'
'Franken, Andreas'
'Jelliss, Paul A.'
'Kautz, Jason A.'
'Stone, F. Gordon A.'
'Yu, Pui-Yin'

_publ_section_title
;
 Contemporary bimetallic molecules: an unusual class of exo-closo
 metallacarbaboranes having no metal--metal bonds
;
_journal_issue 15
_journal_name_full 'Journal of the Chemical Society, Dalton Transactions'
_journal_page_first 2509
_journal_paper_doi 10.1039/b003766o
_journal_year 2000
_chemical_formula_sum 'C41 H43 Ag B10 Cl2 Mo O3 P2'
_chemical_formula_weight 1028.50
_chemical_name_systematic
;
 ?
;
_space_group_IT_number 2
_symmetry_cell_setting triclinic
_symmetry_space_group_name_Hall '-P 1'
_symmetry_space_group_name_H-M 'P -1'
_atom_sites_solution_hydrogens geom
_atom_sites_solution_primary direct
_atom_sites_solution_secondary difmap
_audit_creation_method SHELXL-97
_cell_angle_alpha 70.670(11)
_cell_angle_beta 84.020(18)
_cell_angle_gamma 69.706(10)
_cell_formula_units_Z 2
_cell_length_a 11.146(2)
_cell_length_b 14.6174(12)
_cell_length_c 16.121(4)
_cell_measurement_reflns_used 3
_cell_measurement_temperature 293(2)
_cell_measurement_theta_max 25
_cell_measurement_theta_min 15
_cell_volume 2324.4(8)
_computing_cell_refinement 'Enraf-Nonius CAD4 (1989)'
_computing_data_collection 'Enraf-Nonius CAD4 (1989)'
_computing_data_reduction 'XCAD4 Siemens Software (Harms, 1993)'
_computing_molecular_graphics 'XP in SHELXTL-PC (Bruker, 1995)'
_computing_publication_material 'SHELXL-97 (Sheldrick, 1997)'
_computing_structure_refinement 'SHELXL-97 (Sheldrick, 1997)'
_computing_structure_solution 'SHELXS-97 (Sheldrick, 1997)'
_diffrn_ambient_temperature 293(2)
_diffrn_measured_fraction_theta_full 0.999
_diffrn_measured_fraction_theta_max 0.999
_diffrn_measurement_device_type 'Enraf-Nonius CAD4'
_diffrn_measurement_method \w-2\q
_diffrn_radiation_monochromator graphite
_diffrn_radiation_source 'fine-focus sealed tube'
_diffrn_radiation_type MoK\a
_diffrn_radiation_wavelength 0.71073
_diffrn_reflns_av_R_equivalents 0.0140
_diffrn_reflns_av_sigmaI/netI 0.0239
_diffrn_reflns_limit_h_max 13
_diffrn_reflns_limit_h_min 0
_diffrn_reflns_limit_k_max 17
_diffrn_reflns_limit_k_min -16
_diffrn_reflns_limit_l_max 19
_diffrn_reflns_limit_l_min -19
_diffrn_reflns_number 8622
_diffrn_reflns_theta_full 24.98
_diffrn_reflns_theta_max 24.98
_diffrn_reflns_theta_min 1.71
_diffrn_standards_decay_% 16.03
_diffrn_standards_interval_time 120
_diffrn_standards_number 3
_exptl_absorpt_coefficient_mu 0.912
_exptl_absorpt_correction_T_max 0.79543
_exptl_absorpt_correction_T_min 0.68534
_exptl_absorpt_correction_type numerical
_exptl_crystal_colour 'clear yellow'
_exptl_crystal_density_diffrn 1.469
_exptl_crystal_density_method 'not measured'
_exptl_crystal_description blocks
_exptl_crystal_F_000 1032
_exptl_crystal_size_max 0.56
_exptl_crystal_size_mid 0.37
_exptl_crystal_size_min 0.33
_refine_diff_density_max 0.908
_refine_diff_density_min -0.805
_refine_diff_density_rms 0.061
_refine_ls_extinction_coef 0.0018(3)
_refine_ls_extinction_expression Fc^*^=kFc[1+0.001xFc^2^\l^3^/sin(2\q)]^-1/4^
_refine_ls_extinction_method SHELXL
_refine_ls_goodness_of_fit_ref 1.056
_refine_ls_hydrogen_treatment mixed
_refine_ls_matrix_type full
_refine_ls_number_parameters 561
_refine_ls_number_reflns 8161
_refine_ls_number_restraints 4
_refine_ls_restrained_S_all 1.058
_refine_ls_R_factor_all 0.0499
_refine_ls_R_factor_gt 0.0379
_refine_ls_shift/su_max 0.005
_refine_ls_shift/su_mean 0.000
_refine_ls_structure_factor_coef Fsqd
_refine_ls_weighting_details 'calc w=1/[\s^2^(Fo^2^)+(0.0436P)^2^+2.2524P] where P=(Fo^2^+2Fc^2^)/3'
_refine_ls_weighting_scheme calc
_refine_ls_wR_factor_gt 0.0911
_refine_ls_wR_factor_ref 0.0976
_reflns_number_gt 6766
_reflns_number_total 8161
_reflns_threshold_expression >2sigma(I)
_cod_data_source_file b003766o.txt
_cod_data_source_block 10
_cod_depositor_comments
;
The following automatic conversions were performed:
'_symmetry_cell_setting' value 'Triclinic' changed to 'triclinic'
according to '/home/saulius/struct/CIF-dictionaries/cif_core.dic'
dictionary named 'cif_core.dic' version 2.4.1 from
2010-06-29.

'_exptl_absorpt_correction_type' value 'Numerical' changed to
'numerical' according to
'/home/saulius/struct/CIF-dictionaries/cif_core.dic' dictionary named
'cif_core.dic' version 2.4.1 from 2010-06-29.

Automatic conversion script
Id: cif_fix_enum 1527 2010-12-29 10:47:43Z saulius 
;
_cod_original_cell_volume 2324.6(7)
_cod_original_sg_symbol_H-M P-1
_cod_database_code 7009819

loop_
_symmetry_equiv_pos_as_xyz
'x, y, z'
'-x, -y, -z'

loop_
_atom_site_label
_atom_site_type_symbol
_atom_site_fract_x
_atom_site_fract_y
_atom_site_fract_z
_atom_site_U_iso_or_equiv
_atom_site_adp_type
_atom_site_occupancy
_atom_site_symmetry_multiplicity
_atom_site_calc_flag
_atom_site_refinement_flags
_atom_site_disorder_assembly
_atom_site_disorder_group
Mo Mo 0.24132(3) 0.37829(2) 0.255333(19) 0.03857(10) Uani 1 1 d . . .
C1 C 0.1961(3) 0.2375(2) 0.3651(2) 0.0404(7) Uani 1 1 d . . .
H1 H 0.2770 0.1696 0.3611 0.049 Uiso 1 1 calc R . .
B2 B 0.2200(3) 0.3185(3) 0.4118(2) 0.0376(8) Uani 1 1 d . . .
H2 H 0.3123 0.3080 0.4387 0.045 Uiso 1 1 calc R . .
B3 B 0.1046(3) 0.4433(3) 0.3626(3) 0.0390(8) Uani 1 1 d . . .
H3 H 0.117(3) 0.520(3) 0.364(2) 0.047 Uiso 1 1 d . . .
B4 B 0.0170(4) 0.4313(3) 0.2815(3) 0.0461(9) Uani 1 1 d . . .
H4 H -0.0282 0.4963 0.2235 0.055 Uiso 1 1 calc R . .
B5 B 0.0843(4) 0.2971(3) 0.2839(3) 0.0464(9) Uani 1 1 d . . .
H5 H 0.0870 0.2719 0.2264 0.056 Uiso 1 1 calc R . .
B6 B 0.1366(4) 0.2321(3) 0.4678(3) 0.0446(9) Uani 1 1 d . . .
H6 H 0.1757 0.1677 0.5277 0.054 Uiso 1 1 calc R . .
B7 B 0.0759(4) 0.3614(3) 0.4667(3) 0.0422(9) Uani 1 1 d . . .
H7 H 0.075(3) 0.384(3) 0.524(2) 0.051 Uiso 1 1 d . . .
B8 B -0.0491(4) 0.4277(3) 0.3882(3) 0.0480(10) Uani 1 1 d . . .
H8 H -0.138(4) 0.491(3) 0.399(2) 0.058 Uiso 1 1 d . . .
B9 B -0.0629(4) 0.3416(3) 0.3372(3) 0.0498(10) Uani 1 1 d . . .
H9 H -0.1545 0.3490 0.3112 0.060 Uiso 1 1 calc R . .
B10 B 0.0504(4) 0.2205(3) 0.3887(3) 0.0488(10) Uani 1 1 d . . .
H10 H 0.0325 0.1485 0.3973 0.059 Uiso 1 1 calc R . .
B11 B -0.0307(4) 0.3005(3) 0.4525(3) 0.0495(10) Uani 1 1 d . . .
H11 H -0.1012 0.2816 0.5023 0.059 Uiso 1 1 calc R . .
C2 C 0.1612(4) 0.4265(3) 0.1371(3) 0.0653(11) Uani 1 1 d . . .
O2 O 0.1151(4) 0.4547(3) 0.0699(2) 0.0973(12) Uani 1 1 d . . .
C3 C 0.3601(4) 0.2855(3) 0.1908(3) 0.0629(11) Uani 1 1 d . . .
O3 O 0.4189(4) 0.2319(3) 0.1534(3) 0.1018(12) Uani 1 1 d . . .
C4 C 0.2419(3) 0.5216(3) 0.2047(2) 0.0494(9) Uani 1 1 d . . .
O4 O 0.2306(3) 0.6072(2) 0.1781(2) 0.0724(8) Uani 1 1 d . . .
P2 P 0.46560(8) 0.36464(6) 0.29652(6) 0.0397(2) Uani 1 1 d . . .
C41 C 0.4719(3) 0.4681(2) 0.3349(2) 0.0455(8) Uani 1 1 d . . .
C42 C 0.3791(4) 0.5027(3) 0.3917(3) 0.0539(9) Uani 1 1 d . . .
H42 H 0.3176 0.4710 0.4116 0.065 Uiso 1 1 calc R . .
C43 C 0.3758(4) 0.5835(3) 0.4195(3) 0.0695(12) Uani 1 1 d . . .
H43 H 0.3127 0.6057 0.4579 0.083 Uiso 1 1 calc R . .
C44 C 0.4664(5) 0.6307(3) 0.3900(4) 0.0804(14) Uani 1 1 d . . .
H44 H 0.4635 0.6865 0.4068 0.096 Uiso 1 1 calc R . .
C45 C 0.5608(5) 0.5954(4) 0.3359(4) 0.0882(16) Uani 1 1 d . . .
H45 H 0.6236 0.6261 0.3178 0.106 Uiso 1 1 calc R . .
C46 C 0.5650(4) 0.5148(3) 0.3074(3) 0.0721(13) Uani 1 1 d . . .
H46 H 0.6296 0.4921 0.2701 0.086 Uiso 1 1 calc R . .
C51 C 0.5768(4) 0.3679(3) 0.2039(3) 0.0543(9) Uani 1 1 d . . .
C52 C 0.5562(5) 0.4549(4) 0.1323(4) 0.104(2) Uani 1 1 d . . .
H52 H 0.4848 0.5124 0.1306 0.125 Uiso 1 1 calc R . .
C53 C 0.6405(6) 0.4586(6) 0.0623(4) 0.129(3) Uani 1 1 d . . .
H53 H 0.6257 0.5185 0.0147 0.155 Uiso 1 1 calc R . .
C54 C 0.7438(6) 0.3755(6) 0.0633(4) 0.112(2) Uani 1 1 d . . .
H54 H 0.8001 0.3779 0.0164 0.134 Uiso 1 1 calc R . .
C55 C 0.7647(5) 0.2892(5) 0.1325(4) 0.112(2) Uani 1 1 d . . .
H55 H 0.8354 0.2317 0.1328 0.134 Uiso 1 1 calc R . .
C56 C 0.6826(4) 0.2845(4) 0.2033(3) 0.0781(14) Uani 1 1 d . . .
H56 H 0.6994 0.2244 0.2508 0.094 Uiso 1 1 calc R . .
C61 C 0.5588(3) 0.2456(2) 0.3785(2) 0.0380(7) Uani 1 1 d . . .
C62 C 0.6535(3) 0.2443(3) 0.4277(2) 0.0448(8) Uani 1 1 d . . .
H62 H 0.6620 0.3060 0.4261 0.054 Uiso 1 1 calc R . .
C63 C 0.7361(4) 0.1523(3) 0.4796(3) 0.0523(9) Uani 1 1 d . . .
H63 H 0.7997 0.1524 0.5126 0.063 Uiso 1 1 calc R . .
C64 C 0.7243(3) 0.0608(3) 0.4825(3) 0.0526(9) Uani 1 1 d . . .
H64 H 0.7813 -0.0011 0.5162 0.063 Uiso 1 1 calc R . .
C65 C 0.6284(4) 0.0610(3) 0.4355(3) 0.0546(10) Uani 1 1 d . . .
H65 H 0.6189 -0.0009 0.4388 0.066 Uiso 1 1 calc R . .
C66 C 0.5458(3) 0.1526(3) 0.3834(3) 0.0488(9) Uani 1 1 d . . .
H66 H 0.4812 0.1522 0.3515 0.059 Uiso 1 1 calc R . .
Ag Ag -0.06342(3) 0.61888(2) 0.33195(3) 0.07301(13) Uani 1 1 d . . .
P1 P -0.13691(9) 0.79182(7) 0.23859(7) 0.0478(2) Uani 1 1 d . . .
C11 C -0.0527(3) 0.8690(3) 0.2590(2) 0.0469(8) Uani 1 1 d . . .
C12 C -0.1134(4) 0.9621(3) 0.2732(3) 0.0601(10) Uani 1 1 d . . .
H12 H -0.2023 0.9895 0.2704 0.072 Uiso 1 1 calc R . .
C13 C -0.0439(4) 1.0151(3) 0.2915(3) 0.0688(12) Uani 1 1 d . . .
H13 H -0.0860 1.0774 0.3017 0.083 Uiso 1 1 calc R . .
C14 C 0.0862(4) 0.9763(4) 0.2945(3) 0.0709(12) Uani 1 1 d . . .
H14 H 0.1329 1.0127 0.3061 0.085 Uiso 1 1 calc R . .
C15 C 0.1484(4) 0.8839(4) 0.2807(4) 0.0848(15) Uani 1 1 d . . .
H15 H 0.2374 0.8579 0.2821 0.102 Uiso 1 1 calc R . .
C16 C 0.0788(4) 0.8294(4) 0.2648(3) 0.0751(13) Uani 1 1 d . . .
H16 H 0.1212 0.7653 0.2579 0.090 Uiso 1 1 calc R . .
C21 C -0.1178(4) 0.8076(3) 0.1222(3) 0.0561(10) Uani 1 1 d . . .
C22 C -0.1270(7) 0.7336(4) 0.0918(4) 0.107(2) Uani 1 1 d . . .
H22 H -0.1391 0.6746 0.1312 0.128 Uiso 1 1 calc R . .
C23 C -0.1185(9) 0.7458(6) 0.0022(5) 0.140(3) Uani 1 1 d . . .
H23 H -0.1270 0.6955 -0.0178 0.167 Uiso 1 1 calc R . .
C24 C -0.0985(7) 0.8282(7) -0.0551(4) 0.114(2) Uani 1 1 d . . .
H24 H -0.0925 0.8348 -0.1146 0.137 Uiso 1 1 calc R . .
C25 C -0.0870(8) 0.9017(7) -0.0277(4) 0.127(3) Uani 1 1 d . . .
H25 H -0.0728 0.9594 -0.0680 0.153 Uiso 1 1 calc R . .
C26 C -0.0962(6) 0.8913(5) 0.0610(3) 0.1020(19) Uani 1 1 d . . .
H26 H -0.0876 0.9425 0.0796 0.122 Uiso 1 1 calc R . .
C31 C -0.3048(4) 0.8583(3) 0.2527(3) 0.0518(9) Uani 1 1 d . . .
C32 C -0.3533(4) 0.8313(3) 0.3371(3) 0.0667(11) Uani 1 1 d . . .
H32 H -0.3019 0.7784 0.3824 0.080 Uiso 1 1 calc R . .
C33 C -0.4772(5) 0.8830(5) 0.3530(5) 0.0935(18) Uani 1 1 d . . .
H33 H -0.5093 0.8662 0.4096 0.112 Uiso 1 1 calc R . .
C34 C -0.5534(5) 0.9584(5) 0.2870(6) 0.111(3) Uani 1 1 d . . .
H34 H -0.6372 0.9931 0.2989 0.133 Uiso 1 1 calc R . .
C35 C -0.5086(6) 0.9843(5) 0.2028(6) 0.115(2) Uani 1 1 d . . .
H35 H -0.5620 1.0356 0.1577 0.138 Uiso 1 1 calc R . .
C36 C -0.3827(5) 0.9333(4) 0.1855(4) 0.0830(14) Uani 1 1 d . . .
H36 H -0.3515 0.9499 0.1286 0.100 Uiso 1 1 calc R . .
Cl1 Cl 0.5441(8) 0.7626(7) 0.0707(5) 0.441(5) Uani 1 1 d D . .
Cl2 Cl 0.3026(8) 0.8473(6) 0.0374(5) 0.475(6) Uani 1 1 d D . .
C90 C 0.4194(19) 0.7639(11) 0.1310(13) 0.209(13) Uani 0.59(2) 1 d PD A 1
H90A H 0.4144 0.7962 0.1756 0.251 Uiso 0.59(2) 1 calc PR A 1
H90B H 0.4118 0.6962 0.1576 0.251 Uiso 0.59(2) 1 calc PR A 1
C90A C 0.410(2) 0.7550(16) 0.0388(19) 0.163(13) Uani 0.41(2) 1 d PD A 2
H90C H 0.4217 0.7475 -0.0194 0.196 Uiso 0.41(2) 1 calc PR A 2
H90D H 0.3929 0.6951 0.0791 0.196 Uiso 0.41(2) 1 calc PR A 2

loop_
_atom_site_aniso_label
_atom_site_aniso_U_11
_atom_site_aniso_U_22
_atom_site_aniso_U_33
_atom_site_aniso_U_23
_atom_site_aniso_U_13
_atom_site_aniso_U_12
Mo 0.03996(17) 0.03670(16) 0.04098(17) -0.01565(12) -0.00097(12) -0.01147(12)
C1 0.0401(18) 0.0324(16) 0.051(2) -0.0185(15) 0.0009(15) -0.0095(14)
B2 0.0357(19) 0.0328(18) 0.046(2) -0.0163(16) -0.0007(16) -0.0100(15)
B3 0.0365(19) 0.0298(18) 0.053(2) -0.0178(16) -0.0006(16) -0.0088(15)
B4 0.039(2) 0.039(2) 0.058(2) -0.0153(19) -0.0096(18) -0.0085(17)
B5 0.048(2) 0.039(2) 0.058(3) -0.0221(19) -0.0047(19) -0.0139(18)
B6 0.046(2) 0.0329(19) 0.054(2) -0.0149(17) 0.0013(18) -0.0118(17)
B7 0.042(2) 0.036(2) 0.054(2) -0.0219(18) 0.0064(18) -0.0131(17)
B8 0.034(2) 0.035(2) 0.078(3) -0.024(2) 0.0028(19) -0.0101(16)
B9 0.038(2) 0.044(2) 0.074(3) -0.024(2) -0.005(2) -0.0144(18)
B10 0.046(2) 0.037(2) 0.070(3) -0.022(2) 0.003(2) -0.0181(18)
B11 0.041(2) 0.042(2) 0.072(3) -0.025(2) 0.011(2) -0.0194(18)
C2 0.078(3) 0.062(3) 0.060(3) -0.017(2) -0.007(2) -0.028(2)
O2 0.135(3) 0.102(3) 0.056(2) -0.0112(18) -0.035(2) -0.044(2)
C3 0.070(3) 0.066(3) 0.062(3) -0.032(2) 0.006(2) -0.024(2)
O3 0.115(3) 0.105(3) 0.110(3) -0.083(3) 0.035(2) -0.028(2)
C4 0.045(2) 0.049(2) 0.049(2) -0.0133(17) -0.0001(16) -0.0117(17)
O4 0.085(2) 0.0463(17) 0.076(2) -0.0048(14) -0.0009(16) -0.0234(15)
P2 0.0362(4) 0.0347(4) 0.0469(5) -0.0140(4) 0.0042(4) -0.0102(4)
C41 0.0372(18) 0.0333(17) 0.064(2) -0.0133(16) -0.0057(16) -0.0091(14)
C42 0.047(2) 0.052(2) 0.075(3) -0.032(2) 0.0021(19) -0.0202(18)
C43 0.057(2) 0.068(3) 0.099(3) -0.052(3) -0.002(2) -0.015(2)
C44 0.076(3) 0.050(2) 0.129(4) -0.039(3) -0.011(3) -0.024(2)
C45 0.072(3) 0.065(3) 0.150(5) -0.044(3) 0.014(3) -0.043(3)
C46 0.054(2) 0.052(2) 0.117(4) -0.034(3) 0.017(2) -0.022(2)
C51 0.046(2) 0.060(2) 0.050(2) -0.0132(18) 0.0083(17) -0.0151(18)
C52 0.078(3) 0.085(4) 0.088(4) 0.014(3) 0.033(3) -0.001(3)
C53 0.102(5) 0.125(5) 0.085(4) 0.031(4) 0.030(4) -0.016(4)
C54 0.085(4) 0.138(6) 0.075(4) -0.011(4) 0.037(3) -0.024(4)
C55 0.083(4) 0.122(5) 0.085(4) -0.025(4) 0.036(3) 0.005(3)
C56 0.069(3) 0.078(3) 0.063(3) -0.016(2) 0.025(2) -0.007(2)
C61 0.0315(16) 0.0336(16) 0.0480(19) -0.0168(14) 0.0079(14) -0.0081(13)
C62 0.048(2) 0.0390(18) 0.051(2) -0.0146(16) 0.0044(16) -0.0191(16)
C63 0.048(2) 0.049(2) 0.058(2) -0.0103(18) -0.0083(17) -0.0181(17)
C64 0.045(2) 0.0356(19) 0.067(2) -0.0111(17) -0.0005(18) -0.0056(16)
C65 0.048(2) 0.0339(18) 0.082(3) -0.0221(18) 0.0035(19) -0.0109(16)
C66 0.0394(18) 0.0418(19) 0.068(2) -0.0225(18) -0.0009(17) -0.0118(15)
Ag 0.0748(2) 0.03497(17) 0.0903(3) -0.00881(16) -0.00371(19) -0.00452(15)
P1 0.0478(5) 0.0350(5) 0.0561(6) -0.0153(4) 0.0014(4) -0.0077(4)
C11 0.047(2) 0.0427(19) 0.048(2) -0.0161(16) 0.0032(16) -0.0110(16)
C12 0.046(2) 0.050(2) 0.084(3) -0.028(2) 0.002(2) -0.0092(18)
C13 0.063(3) 0.060(3) 0.096(3) -0.042(2) 0.003(2) -0.018(2)
C14 0.067(3) 0.082(3) 0.078(3) -0.037(3) -0.001(2) -0.031(3)
C15 0.048(2) 0.096(4) 0.120(4) -0.056(3) -0.005(3) -0.014(2)
C16 0.052(2) 0.066(3) 0.114(4) -0.049(3) -0.006(2) -0.006(2)
C21 0.057(2) 0.053(2) 0.059(2) -0.0253(19) 0.0000(19) -0.0110(18)
C22 0.169(6) 0.077(4) 0.088(4) -0.036(3) -0.016(4) -0.042(4)
C23 0.232(10) 0.110(5) 0.105(5) -0.066(5) -0.023(6) -0.052(6)
C24 0.115(5) 0.153(7) 0.083(4) -0.068(5) 0.009(4) -0.029(5)
C25 0.175(7) 0.181(7) 0.064(4) -0.041(4) 0.031(4) -0.112(6)
C26 0.155(6) 0.123(5) 0.064(3) -0.037(3) 0.026(3) -0.090(5)
C31 0.047(2) 0.043(2) 0.070(3) -0.0234(18) 0.0044(18) -0.0157(17)
C32 0.066(3) 0.067(3) 0.085(3) -0.039(2) 0.017(2) -0.034(2)
C33 0.070(3) 0.106(4) 0.146(5) -0.083(4) 0.048(4) -0.052(3)
C34 0.044(3) 0.104(5) 0.220(9) -0.103(6) 0.026(4) -0.026(3)
C35 0.060(3) 0.082(4) 0.183(7) -0.042(4) -0.022(4) 0.006(3)
C36 0.064(3) 0.069(3) 0.093(4) -0.018(3) -0.001(3) -0.001(2)
Cl1 0.464(10) 0.657(14) 0.321(7) -0.155(8) -0.007(7) -0.326(11)
Cl2 0.436(10) 0.363(9) 0.376(9) 0.020(7) 0.068(8) 0.019(7)
C90 0.29(3) 0.097(10) 0.22(2) -0.046(11) 0.16(2) -0.097(13)
C90A 0.20(2) 0.131(17) 0.24(3) -0.127(19) 0.10(2) -0.107(18)

loop_
_atom_type_symbol
_atom_type_description
_atom_type_scat_dispersion_real
_atom_type_scat_dispersion_imag
_atom_type_scat_source
C C 0.0033 0.0016 'International Tables Vol C Tables 4.2.6.8 and 6.1.1.4'
H H 0.0000 0.0000 'International Tables Vol C Tables 4.2.6.8 and 6.1.1.4'
B B 0.0013 0.0007 'International Tables Vol C Tables 4.2.6.8 and 6.1.1.4'
O O 0.0106 0.0060 'International Tables Vol C Tables 4.2.6.8 and 6.1.1.4'
P P 0.1023 0.0942 'International Tables Vol C Tables 4.2.6.8 and 6.1.1.4'
Cl Cl 0.1484 0.1585 'International Tables Vol C Tables 4.2.6.8 and 6.1.1.4'
Mo Mo -1.6832 0.6857 'International Tables Vol C Tables 4.2.6.8 and 6.1.1.4'
Ag Ag -0.8971 1.1015 'International Tables Vol C Tables 4.2.6.8 and 6.1.1.4'

loop_
_geom_angle_atom_site_label_1
_geom_angle_atom_site_label_2
_geom_angle_atom_site_label_3
_geom_angle
_geom_angle_site_symmetry_1
_geom_angle_site_symmetry_3
_geom_angle_publ_flag
C4 Mo C2 76.16(16) . . y
C4 Mo C3 111.89(16) . . y
C2 Mo C3 75.08(18) . . y
C4 Mo B5 135.74(14) . . y
C2 Mo B5 78.35(17) . . y
C3 Mo B5 95.43(16) . . y
C4 Mo B4 93.12(14) . . y
C2 Mo B4 75.45(17) . . y
C3 Mo B4 134.86(16) . . y
B5 Mo B4 45.31(13) . . ?
C4 Mo B2 115.71(14) . . y
C2 Mo B2 148.10(16) . . y
C3 Mo B2 121.10(15) . . y
B5 Mo B2 73.10(14) . . ?
B4 Mo B2 74.44(14) . . ?
C4 Mo C1 154.92(13) . . y
C2 Mo C1 117.66(15) . . y
C3 Mo C1 92.49(15) . . y
B5 Mo C1 41.59(13) . . ?
B4 Mo C1 72.22(13) . . ?
B2 Mo C1 41.54(11) . . ?
C4 Mo B3 83.54(14) . . y
C2 Mo B3 114.60(16) . . y
C3 Mo B3 163.91(15) . . y
B5 Mo B3 75.04(13) . . ?
B4 Mo B3 44.14(13) . . ?
B2 Mo B3 44.10(12) . . ?
C1 Mo B3 71.73(12) . . ?
C4 Mo P2 76.71(11) . . y
C2 Mo P2 129.26(13) . . y
C3 Mo P2 76.53(12) . . y
B5 Mo P2 145.65(10) . . ?
B4 Mo P2 147.83(10) . . ?
B2 Mo P2 82.59(9) . . ?
C1 Mo P2 104.69(8) . . ?
B3 Mo P2 103.88(9) . . ?
B5 C1 B2 113.5(3) . . ?
B5 C1 B6 114.3(3) . . ?
B2 C1 B6 62.9(2) . . ?
B5 C1 B10 63.0(2) . . ?
B2 C1 B10 113.5(3) . . ?
B6 C1 B10 61.9(2) . . ?
B5 C1 Mo 68.21(18) . . ?
B2 C1 Mo 69.22(17) . . ?
B6 C1 Mo 128.3(2) . . ?
B10 C1 Mo 127.2(2) . . ?
C1 B2 B7 105.1(3) . . ?
C1 B2 B6 58.7(2) . . ?
B7 B2 B6 59.8(2) . . ?
C1 B2 B3 106.7(3) . . ?
B7 B2 B3 59.9(2) . . ?
B6 B2 B3 108.5(3) . . ?
C1 B2 Mo 69.24(17) . . ?
B7 B2 Mo 123.2(2) . . ?
B6 B2 Mo 124.4(2) . . ?
B3 B2 Mo 67.97(17) . . ?
B7 B3 B8 59.0(2) . . ?
B7 B3 B4 107.3(3) . . ?
B8 B3 B4 59.8(2) . . ?
B7 B3 B2 59.2(2) . . ?
B8 B3 B2 105.7(3) . . ?
B4 B3 B2 107.1(2) . . ?
B7 B3 Mo 122.6(2) . . ?
B8 B3 Mo 122.2(2) . . ?
B4 B3 Mo 67.56(18) . . ?
B2 B3 Mo 67.93(17) . . ?
B7 B3 Ag 109.5(2) . . ?
B8 B3 Ag 71.44(17) . . ?
B4 B3 Ag 83.74(19) . . ?
B2 B3 Ag 165.9(2) . . ?
Mo B3 Ag 125.61(16) . . y
B9 B4 B8 59.3(2) . . ?
B9 B4 B3 107.6(3) . . ?
B8 B4 B3 60.0(2) . . ?
B9 B4 B5 59.2(2) . . ?
B8 B4 B5 105.6(3) . . ?
B3 B4 B5 106.2(3) . . ?
B9 B4 Mo 122.1(2) . . ?
B8 B4 Mo 123.1(2) . . ?
B3 B4 Mo 68.31(17) . . ?
B5 B4 Mo 66.79(18) . . ?
C1 B5 B10 59.1(2) . . ?
C1 B5 B9 105.1(3) . . ?
B10 B5 B9 59.3(2) . . ?
C1 B5 B4 106.3(3) . . ?
B10 B5 B4 107.2(3) . . ?
B9 B5 B4 59.1(2) . . ?
C1 B5 Mo 70.20(17) . . ?
B10 B5 Mo 125.5(2) . . ?
B9 B5 Mo 123.0(2) . . ?
B4 B5 Mo 67.90(18) . . ?
C1 B6 B10 59.3(2) . . ?
C1 B6 B7 104.9(3) . . ?
B10 B6 B7 107.7(3) . . ?
C1 B6 B2 58.4(2) . . ?
B10 B6 B2 107.7(3) . . ?
B7 B6 B2 59.9(2) . . ?
C1 B6 B11 105.7(3) . . ?
B10 B6 B11 59.8(2) . . ?
B7 B6 B11 60.4(2) . . ?
B2 B6 B11 108.3(3) . . ?
B8 B7 B6 107.8(3) . . ?
B8 B7 B2 108.5(3) . . ?
B6 B7 B2 60.3(2) . . ?
B8 B7 B3 60.9(2) . . ?
B6 B7 B3 109.8(3) . . ?
B2 B7 B3 60.9(2) . . ?
B8 B7 B11 59.3(2) . . ?
B6 B7 B11 60.2(2) . . ?
B2 B7 B11 108.6(3) . . ?
B3 B7 B11 109.3(3) . . ?
B11 B8 B7 61.0(2) . . ?
B11 B8 B9 61.0(2) . . ?
B7 B8 B9 108.6(3) . . ?
B11 B8 B4 110.1(3) . . ?
B7 B8 B4 108.5(3) . . ?
B9 B8 B4 60.1(2) . . ?
B11 B8 B3 110.1(3) . . ?
B7 B8 B3 60.1(2) . . ?
B9 B8 B3 108.3(3) . . ?
B4 B8 B3 60.1(2) . . ?
B11 B8 Ag 165.0(3) . . ?
B7 B8 Ag 107.4(2) . . ?
B9 B8 Ag 134.0(3) . . ?
B4 B8 Ag 81.9(2) . . ?
B3 B8 Ag 67.47(17) . . ?
B10 B9 B8 106.9(3) . . ?
B10 B9 B4 109.9(3) . . ?
B8 B9 B4 60.5(2) . . ?
B10 B9 B5 60.1(2) . . ?
B8 B9 B5 108.4(3) . . ?
B4 B9 B5 61.7(2) . . ?
B10 B9 B11 59.5(2) . . ?
B8 B9 B11 59.1(2) . . ?
B4 B9 B11 108.9(3) . . ?
B5 B9 B11 107.9(3) . . ?
C1 B10 B6 58.8(2) . . ?
C1 B10 B11 106.2(3) . . ?
B6 B10 B11 60.8(2) . . ?
C1 B10 B9 105.1(3) . . ?
B6 B10 B9 109.0(3) . . ?
B11 B10 B9 60.9(2) . . ?
C1 B10 B5 57.9(2) . . ?
B6 B10 B5 107.6(3) . . ?
B11 B10 B5 109.4(3) . . ?
B9 B10 B5 60.6(2) . . ?
B8 B11 B10 107.6(3) . . ?
B8 B11 B6 107.4(3) . . ?
B10 B11 B6 59.4(2) . . ?
B8 B11 B7 59.7(2) . . ?
B10 B11 B7 106.7(3) . . ?
B6 B11 B7 59.4(2) . . ?
B8 B11 B9 59.9(2) . . ?
B10 B11 B9 59.6(2) . . ?
B6 B11 B9 106.8(3) . . ?
B7 B11 B9 106.8(3) . . ?
O2 C2 Mo 179.5(5) . . y
O3 C3 Mo 174.8(4) . . y
O4 C4 Mo 173.5(3) . . y
C61 P2 C51 100.41(16) . . ?
C61 P2 C41 104.74(15) . . ?
C51 P2 C41 103.37(18) . . ?
C61 P2 Mo 117.57(11) . . ?
C51 P2 Mo 113.12(13) . . ?
C41 P2 Mo 115.63(11) . . ?
C42 C41 C46 118.5(3) . . ?
C42 C41 P2 119.0(3) . . ?
C46 C41 P2 122.5(3) . . ?
C41 C42 C43 121.5(4) . . ?
C44 C43 C42 119.4(4) . . ?
C45 C44 C43 119.7(4) . . ?
C44 C45 C46 121.4(4) . . ?
C45 C46 C41 119.5(4) . . ?
C52 C51 C56 117.5(4) . . ?
C52 C51 P2 120.6(3) . . ?
C56 C51 P2 121.9(3) . . ?
C51 C52 C53 121.1(5) . . ?
C54 C53 C52 120.2(5) . . ?
C55 C54 C53 119.5(5) . . ?
C54 C55 C56 121.0(5) . . ?
C51 C56 C55 120.6(5) . . ?
C62 C61 C66 118.8(3) . . ?
C62 C61 P2 121.0(2) . . ?
C66 C61 P2 119.7(3) . . ?
C61 C62 C63 120.7(3) . . ?
C64 C63 C62 120.1(3) . . ?
C65 C64 C63 119.9(3) . . ?
C64 C65 C66 120.3(3) . . ?
C65 C66 C61 120.2(3) . . ?
H3 Ag H8 89.3(14) . . y
H3 Ag P1 130.4(10) . . y
H8 Ag P1 139.5(10) . . y
H3 Ag B3 27.4(10) . . ?
H8 Ag B3 66.3(10) . . ?
P1 Ag B3 147.37(10) . . ?
H3 Ag B8 66.5(10) . . ?
H8 Ag B8 26.0(10) . . ?
P1 Ag B8 155.26(10) . . ?
B3 Ag B8 41.09(12) . . ?
C21 P1 C31 105.81(19) . . ?
C21 P1 C11 104.96(18) . . ?
C31 P1 C11 104.94(16) . . ?
C21 P1 Ag 114.67(13) . . y
C31 P1 Ag 113.41(13) . . y
C11 P1 Ag 112.18(12) . . y
C16 C11 C12 118.4(4) . . ?
C16 C11 P1 117.9(3) . . ?
C12 C11 P1 123.6(3) . . ?
C11 C12 C13 120.7(4) . . ?
C14 C13 C12 120.2(4) . . ?
C13 C14 C15 120.1(4) . . ?
C14 C15 C16 119.8(4) . . ?
C11 C16 C15 120.7(4) . . ?
C22 C21 C26 116.9(5) . . ?
C22 C21 P1 119.1(4) . . ?
C26 C21 P1 124.0(3) . . ?
C21 C22 C23 120.4(6) . . ?
C24 C23 C22 120.9(6) . . ?
C23 C24 C25 120.5(6) . . ?
C24 C25 C26 119.4(7) . . ?
C21 C26 C25 121.9(5) . . ?
C36 C31 C32 119.9(4) . . ?
C36 C31 P1 123.2(3) . . ?
C32 C31 P1 116.9(3) . . ?
C33 C32 C31 119.6(5) . . ?
C34 C33 C32 120.5(6) . . ?
C33 C34 C35 120.9(5) . . ?
C34 C35 C36 119.5(6) . . ?
C31 C36 C35 119.6(6) . . ?
C90 Cl1 C90A 56.3(10) . . ?
C90A Cl2 C90 53.5(11) . . ?
Cl1 C90 Cl2 94.5(9) . . ?
Cl2 C90A Cl1 110.1(11) . . ?

loop_
_geom_bond_atom_site_label_1
_geom_bond_atom_site_label_2
_geom_bond_distance
_geom_bond_site_symmetry_2
_geom_bond_publ_flag
Mo C4 1.983(4) . y
Mo C2 1.989(5) . y
Mo C3 2.020(4) . y
Mo B5 2.365(4) . y
Mo B4 2.384(4) . y
Mo B2 2.396(4) . y
Mo C1 2.397(3) . y
Mo B3 2.397(4) . y
Mo P2 2.5774(10) . y
C1 B5 1.691(5) . ?
C1 B2 1.700(5) . ?
C1 B6 1.705(5) . ?
C1 B10 1.713(5) . ?
B2 B7 1.769(5) . ?
B2 B6 1.777(5) . ?
B2 B3 1.800(5) . ?
B3 H3 1.18(3) . y
B3 B7 1.782(6) . ?
B3 B8 1.795(5) . ?
B3 B4 1.797(5) . ?
B3 Ag 2.522(4) . y
B4 B9 1.784(6) . ?
B4 B8 1.791(6) . ?
B4 B5 1.830(5) . ?
B5 B10 1.777(6) . ?
B5 B9 1.786(6) . ?
B6 B10 1.757(6) . ?
B6 B7 1.768(5) . ?
B6 B11 1.782(6) . ?
B7 Ag 3.540(4) . y
B7 H7 1.08(4) . y
B7 B8 1.761(6) . ?
B7 B11 1.784(5) . ?
B8 H8 1.14(4) . y
B8 B11 1.754(6) . ?
B8 B9 1.769(6) . ?
B8 Ag 2.589(4) . y
B9 B10 1.764(6) . ?
B9 B11 1.788(7) . ?
B10 B11 1.764(6) . ?
C2 O2 1.132(5) . y
C3 O3 1.132(5) . y
C4 O4 1.145(4) . y
P2 C61 1.834(3) . y
P2 C51 1.837(4) . y
P2 C41 1.837(3) . y
C41 C42 1.382(5) . ?
C41 C46 1.392(5) . ?
C42 C43 1.384(5) . ?
C43 C44 1.374(6) . ?
C44 C45 1.366(7) . ?
C45 C46 1.384(6) . ?
C51 C52 1.373(6) . ?
C51 C56 1.374(6) . ?
C52 C53 1.391(7) . ?
C53 C54 1.350(8) . ?
C54 C55 1.345(8) . ?
C55 C56 1.385(6) . ?
C61 C62 1.377(5) . ?
C61 C66 1.392(5) . ?
C62 C63 1.383(5) . ?
C63 C64 1.374(5) . ?
C64 C65 1.372(5) . ?
C65 C66 1.381(5) . ?
Ag H3 2.03(3) . y
Ag H8 2.21(4) . y
Ag B7 3.338(4) 2_566 y
Ag H7 2.29(4) 2_566 y
Ag H7 3.75(3) . y
Ag P1 2.3724(11) . y
P1 C21 1.813(4) . y
P1 C31 1.815(4) . y
P1 C11 1.817(4) . y
C11 C16 1.377(5) . ?
C11 C12 1.377(5) . ?
C12 C13 1.380(6) . ?
C13 C14 1.361(6) . ?
C14 C15 1.368(6) . ?
C15 C16 1.382(6) . ?
C21 C22 1.363(6) . ?
C21 C26 1.373(6) . ?
C22 C23 1.394(9) . ?
C23 C24 1.326(9) . ?
C24 C25 1.337(9) . ?
C25 C26 1.383(7) . ?
C31 C36 1.372(6) . ?
C31 C32 1.392(6) . ?
C32 C33 1.370(7) . ?
C33 C34 1.352(9) . ?
C34 C35 1.373(10) . ?
C35 C36 1.390(7) . ?
Cl1 C90 1.609(15) . ?
Cl1 C90A 1.68(2) . ?
Cl2 C90A 1.457(19) . ?
Cl2 C90 1.88(2) . ?
